data_1544836
loop_
_publ_author_name
'Roszak, Kinga'
'Katrusiak, Andrzej'
'Dega-Szafran, Zofia'
'Komasa, Anna'
'Kowalczyk, Iwona'
'Szafran, Miros\/law'

_publ_contact_author_address
;
Faculty of Chemistry,
Adam Mickiewicz University,
Umultowska 89b, 61-614 Pozna\'n
Poland
;
_publ_contact_author_email katran@amu.edu.pl
_publ_contact_author_fax +48(61)8291555
_publ_contact_author_name
;
Andrzej Katrusiak
;
_publ_contact_author_phone +48(61)8291590
_publ_section_title
;
 Conformational flexibility and pseudosymmetric aggregation in a betainium
 salt hydrate
;
_journal_name_full 'Structural Chemistry'
_journal_paper_doi 10.1007/s11224-016-0889-4
_journal_year 2016
_chemical_formula_moiety 'C10 H14 N O2, I, H2 O'
_chemical_formula_sum 'C10 H16 I N O3'
_chemical_formula_weight 325.14
_chemical_name_common
;
3-(trimethylammonium)-benzoic acid iodide hydrate
;
_chemical_name_systematic
;
3-(trimethylammonium)-benzoic acid iodide hydrate
;
_space_group_IT_number 7
_symmetry_cell_setting monoclinic
_symmetry_space_group_name_Hall 'P -2yc'
_symmetry_space_group_name_H-M 'P 1 c 1'
_atom_sites_solution_hydrogens geom
_atom_sites_solution_primary direct
_atom_sites_solution_secondary difmap
_audit_creation_method SHELXL
_cell_angle_alpha 90.00
_cell_angle_beta 118.528(9)
_cell_angle_gamma 90.00
_cell_formula_units_Z 8
_cell_length_a 19.5440(14)
_cell_length_b 7.7236(3)
_cell_length_c 19.6660(14)
_cell_measurement_reflns_used 11258
_cell_measurement_temperature 270(2)
_cell_measurement_theta_max 29.27
_cell_measurement_theta_min 2.89
_cell_volume 2608.1(4)
_computing_cell_refinement 'Bruker FRAMBO'
_computing_data_collection 'Bruker FRAMBO'
_computing_data_reduction 'Bruker SHELXTL'
_computing_molecular_graphics 'Bruker SHELXTL'
_computing_publication_material 'Bruker SHELXTL'
_computing_structure_refinement 'SHELXL (Sheldrick, 2014)'
_computing_structure_solution 'SHELXS (Sheldrick, 2014)'
_diffrn_ambient_temperature 270(2)
_diffrn_measured_fraction_theta_full 0.999
_diffrn_measured_fraction_theta_max 0.999
_diffrn_measurement_device_type 'multiwire proportional'
_diffrn_measurement_method 'phi and omega scans'
_diffrn_radiation_monochromator graphite
_diffrn_radiation_source 'fine-focus sealed tube'
_diffrn_radiation_type MoK\a
_diffrn_radiation_wavelength 0.71073
_diffrn_reflns_av_R_equivalents 0.0709
_diffrn_reflns_av_sigmaI/netI 0.0421
_diffrn_reflns_limit_h_max 25
_diffrn_reflns_limit_h_min -26
_diffrn_reflns_limit_k_max 10
_diffrn_reflns_limit_k_min -10
_diffrn_reflns_limit_l_max 24
_diffrn_reflns_limit_l_min -26
_diffrn_reflns_number 23154
_diffrn_reflns_theta_full 26.00
_diffrn_reflns_theta_max 29.27
_diffrn_reflns_theta_min 2.89
_exptl_absorpt_coefficient_mu 2.445
_exptl_absorpt_correction_T_max 0.822
_exptl_absorpt_correction_T_min 0.746
_exptl_absorpt_correction_type multi-scan
_exptl_absorpt_process_details
; 
Correction for absorption was made using XEMP (SHELXTL, 
Sheldrick (2014).
;
_exptl_crystal_colour colourless
_exptl_crystal_density_diffrn 1.656
_exptl_crystal_density_method 'not measured'
_exptl_crystal_description plate
_exptl_crystal_F_000 1280
_exptl_crystal_size_max 0.25
_exptl_crystal_size_mid 0.10
_exptl_crystal_size_min 0.08
_refine_diff_density_max 1.011
_refine_diff_density_min -0.980
_refine_diff_density_rms 0.198
_refine_ls_abs_structure_details 'Flack H D (1983), Acta Cryst. A39, 876-881'
_refine_ls_abs_structure_Flack -0.2(1)
_refine_ls_extinction_expression Fc^*^=kFc[1+0.001xFc^2^\l^3^/sin(2\q)]^-1/4^
_refine_ls_extinction_method SHELXL
_refine_ls_goodness_of_fit_ref 1.010
_refine_ls_hydrogen_treatment constr
_refine_ls_matrix_type full
_refine_ls_number_parameters 554
_refine_ls_number_reflns 11258
_refine_ls_number_restraints 37
_refine_ls_restrained_S_all 1.091
_refine_ls_R_factor_all 0.1092
_refine_ls_R_factor_gt 0.0592
_refine_ls_shift/su_max 0.000
_refine_ls_shift/su_mean 0.000
_refine_ls_structure_factor_coef Fsqd
_refine_ls_weighting_details 'calc w=1/[\s^2^(Fo^2^)+(0.0218P)^2^+0.0533P] where P=(Fo^2^+2Fc^2^)/3'
_refine_ls_weighting_scheme calc
_refine_ls_wR_factor_gt 0.0856
_refine_ls_wR_factor_ref 0.1210
_reflns_number_gt 10999
_reflns_number_total 11258
_reflns_threshold_expression >2sigma(I)
_journal_article_reference 'Structural Chemistry'
_cod_data_source_file CIF.cif
_cod_data_source_block 270K
_cod_original_cell_volume 2608.1(3)
_cod_original_sg_symbol_H-M Pc
_cod_database_code 1544836

loop_
_symmetry_equiv_pos_as_xyz
'x, y, z'
'x, -y, z+1/2'

loop_
_atom_site_label
_atom_site_type_symbol
_atom_site_fract_x
_atom_site_fract_y
_atom_site_fract_z
_atom_site_U_iso_or_equiv
_atom_site_adp_type
_atom_site_occupancy
_atom_site_symmetry_multiplicity
_atom_site_calc_flag
_atom_site_refinement_flags
_atom_site_disorder_assembly
_atom_site_disorder_group
I1 I 0.13348(7) 0.9739(2) 0.18066(7) 0.0535(5) Uani 1 1 d DU . .
I2 I -0.18725(7) 0.4848(2) 0.01113(7) 0.0536(6) Uani 1 1 d DU . .
I3 I 0.30197(7) 0.52600(9) -0.00137(7) 0.0511(5) Uani 1 1 d DU . .
I4 I 0.62341(6) 0.98474(9) 0.66850(7) 0.0527(5) Uani 1 1 d DU . .
O1 O -0.1199(7) 0.8618(9) -0.1393(7) 0.0660(4) Uani 1 1 d U . .
H1 H -0.1574 0.8045 -0.1445 0.098 Uiso 1 1 calc RD . .
O2 O -0.14970(7) 1.0445(5) -0.06590(7) 0.0470(3) Uani 1 1 d U . .
C7 C -0.10890(1) 0.9960(2) -0.09070(1) 0.0370(5) Uani 1 1 d U . .
C1 C -0.03090(1) 1.0930(3) -0.07160(1) 0.0300(5) Uani 1 1 d DU . .
C2 C -0.01490(9) 1.2510(2) -0.02530(8) 0.0190(4) Uani 1 1 d U . .
H2 H -0.0483 1.2944 -0.0079 0.023 Uiso 1 1 calc R . .
C3 C 0.06110(9) 1.3380(3) -0.00860(1) 0.0310(4) Uani 1 1 d U . .
C4 C 0.10210(1) 1.2750(3) -0.03360(1) 0.0370(5) Uani 1 1 d DU . .
H4 H 0.1500 1.3278 -0.0181 0.045 Uiso 1 1 calc R . .
C5 C 0.08610(1) 1.1370(3) -0.08100(1) 0.0430(6) Uani 1 1 d DU . .
H5 H 0.1170 1.1062 -0.1032 0.052 Uiso 1 1 calc RD . .
C6 C 0.02320(1) 1.0490(2) -0.09340(1) 0.0570(6) Uani 1 1 d DU . .
H6 H 0.0149 0.9451 -0.1202 0.068 Uiso 1 1 calc R . .
N1 N 0.07430(1) 1.4950(2) 0.04450(1) 0.0340(5) Uani 1 1 d U . .
C8 C 0.02800(7) 1.51500(7) 0.08090(8) 0.0570(4) Uani 1 1 d U . .
H8A H -0.0241 1.5452 0.0430 0.085 Uiso 1 1 calc R . .
H8B H 0.0492 1.6052 0.1190 0.085 Uiso 1 1 calc R . .
H8C H 0.0272 1.4084 0.1055 0.085 Uiso 1 1 calc R . .
C9 C 0.16080(5) 1.46650(2) 0.11260(5) 0.0320(2) Uani 1 1 d U . .
H9A H 0.1626 1.3637 0.1409 0.048 Uiso 1 1 calc R . .
H9B H 0.1763 1.5644 0.1468 0.048 Uiso 1 1 calc R . .
H9C H 0.1955 1.4540 0.0911 0.048 Uiso 1 1 calc R . .
C10 C 0.07890(7) 1.64680(3) -0.00180(6) 0.0420(3) Uani 1 1 d U . .
H10A H 0.1201 1.6275 -0.0144 0.063 Uiso 1 1 calc R . .
H10B H 0.0892 1.7509 0.0282 0.063 Uiso 1 1 calc R . .
H10C H 0.0304 1.6582 -0.0487 0.063 Uiso 1 1 calc R . .
O11 O 0.07010(8) 1.54540(7) 0.26270(9) 0.0620(4) Uani 1 1 d U . .
H11 H 0.1077 1.4804 0.2769 0.093 Uiso 1 1 calc RD . .
O12 O 0.02580(7) 1.34290(6) 0.31410(7) 0.0450(3) Uani 1 1 d U . .
C17 C 0.02380(1) 1.4900(2) 0.29250(1) 0.0510(6) Uani 1 1 d U . .
C11 C -0.04360(1) 1.5890(3) 0.2610(1) 0.0300(5) Uani 1 1 d DU . .
C12 C -0.05790(2) 1.7430(3) 0.2182(1) 0.0400(6) Uani 1 1 d U . .
H12 H -0.0208 1.7824 0.2051 0.048 Uiso 1 1 calc R . .
C13 C -0.12490(1) 1.8360(3) 0.19510(1) 0.0290(5) Uani 1 1 d U . .
C14 C -0.17810(2) 1.7930(3) 0.22160(1) 0.0430(6) Uani 1 1 d U . .
H14 H -0.2212 1.8630 0.2094 0.052 Uiso 1 1 calc R . .
C15 C -0.16550(3) 1.6500(3) 0.26480(2) 0.0550(7) Uani 1 1 d U . .
H15 H -0.1989 1.6216 0.2845 0.066 Uiso 1 1 calc R . .
C16 C -0.10230(1) 1.5460(3) 0.27980(1) 0.0370(5) Uani 1 1 d DU . .
H16 H -0.0984 1.4405 0.3040 0.044 Uiso 1 1 calc R . .
N2 N -0.13910(2) 1.9910(2) 0.14330(1) 0.0410(5) Uani 1 1 d DU . .
C18 C -0.07370(7) 2.04850(7) 0.13490(8) 0.0420(4) Uani 1 1 d DU . .
H18A H -0.0289 2.0598 0.1850 0.064 Uiso 1 1 calc R . .
H18B H -0.0854 2.1586 0.1090 0.064 Uiso 1 1 calc R . .
H18C H -0.0629 1.9655 0.1048 0.064 Uiso 1 1 calc R . .
C19 C -0.21270(3) 1.9890(3) 0.06540(3) 0.0420(7) Uani 1 1 d U . .
H19A H -0.2129 1.8878 0.0370 0.064 Uiso 1 1 calc R . .
H19B H -0.2142 2.0908 0.0366 0.064 Uiso 1 1 calc R . .
H19C H -0.2575 1.9874 0.0733 0.064 Uiso 1 1 calc R . .
C20 C -0.13560(1) 2.1530(3) 0.18420(1) 0.0420(7) Uani 1 1 d U . .
H20A H -0.1782 2.1571 0.1955 0.064 Uiso 1 1 calc R . .
H20B H -0.1391 2.2502 0.1520 0.064 Uiso 1 1 calc R . .
H20C H -0.0873 2.1588 0.2316 0.064 Uiso 1 1 calc R . .
O21 O 0.55320(6) 1.63470(4) 0.30750(6) 0.0390(3) Uani 1 1 d DU . .
H21 H 0.5994 1.6607 0.3262 0.058 Uiso 1 1 calc RD . .
O22 O 0.59550(7) 1.4246(6) 0.26260(7) 0.0580(4) Uani 1 1 d DU . .
C27 C 0.54120(9) 1.4810(6) 0.27230(1) 0.0300(4) Uani 1 1 d DU . .
C21 C 0.47040(1) 1.3990(2) 0.25320(1) 0.0250(5) Uani 1 1 d U . .
C22 C 0.44950(1) 1.2640(3) 0.20970(1) 0.0410(5) Uani 1 1 d U . .
H22 H 0.4835 1.2277 0.1920 0.049 Uiso 1 1 calc R . .
C23 C 0.38770(9) 1.1750(2) 0.18800(9) 0.0210(4) Uani 1 1 d U . .
C24 C 0.33070(1) 1.2270(3) 0.21760(1) 0.0360(5) Uani 1 1 d U . .
H24 H 0.2862 1.1634 0.2074 0.043 Uiso 1 1 calc R . .
C25 C 0.35220(1) 1.3770(2) 0.26100(1) 0.0350(5) Uani 1 1 d DU . .
H25 H 0.3186 1.4203 0.2780 0.042 Uiso 1 1 calc RD . .
C26 C 0.42220(8) 1.46910(7) 0.28150(8) 0.0160(3) Uani 1 1 d DU . .
H26 H 0.4353 1.5690 0.3115 0.020 Uiso 1 1 calc R . .
N3 N 0.35990(1) 1.0120(2) 0.14030(1) 0.0290(4) Uani 1 1 d U . .
C28 C 0.37490(9) 1.0350(2) 0.06790(9) 0.0420(6) Uani 1 1 d U . .
H28A H 0.3550 1.1445 0.0437 0.064 Uiso 1 1 calc R . .
H28B H 0.3491 0.9434 0.0314 0.064 Uiso 1 1 calc R . .
H28C H 0.4299 1.0294 0.0851 0.064 Uiso 1 1 calc R . .
C29 C 0.28560(9) 0.9540(2) 0.10890(1) 0.0420(5) Uani 1 1 d U . .
H29A H 0.2759 0.9098 0.1491 0.064 Uiso 1 1 calc R . .
H29B H 0.2781 0.8633 0.0725 0.064 Uiso 1 1 calc R . .
H29C H 0.2503 1.0473 0.0827 0.064 Uiso 1 1 calc R . .
C30 C 0.41740(7) 0.86400(6) 0.18410(7) 0.0420(4) Uani 1 1 d U . .
H30A H 0.4668 0.9121 0.2206 0.064 Uiso 1 1 calc R . .
H30B H 0.4241 0.7923 0.1479 0.064 Uiso 1 1 calc R . .
H30C H 0.3971 0.7957 0.2112 0.064 Uiso 1 1 calc R . .
O31 O 0.35830(7) 1.04800(5) 0.40340(8) 0.0470(3) Uani 1 1 d DU . .
H31 H 0.3241 0.9758 0.3935 0.070 Uiso 1 1 calc RD . .
O32 O 0.39980(8) 0.84810(8) 0.35320(8) 0.0710(4) Uani 1 1 d DU . .
C37 C 0.41670(9) 0.97610(9) 0.39630(9) 0.0330(4) Uani 1 1 d DU . .
C31 C 0.48600(1) 1.1010(3) 0.41430(1) 0.0300(5) Uani 1 1 d DU . .
C32 C 0.49480(1) 1.2410(2) 0.46170(1) 0.0270(5) Uani 1 1 d U . .
H32 H 0.4583 1.2664 0.4779 0.033 Uiso 1 1 calc R . .
C33 C 0.56010(1) 1.3430(3) 0.48370(1) 0.0300(5) Uani 1 1 d U . .
C34 C 0.61600(1) 1.3010(3) 0.46320(1) 0.0300(5) Uani 1 1 d U . .
H34 H 0.6604 1.3684 0.4796 0.036 Uiso 1 1 calc R . .
C35 C 0.60470(1) 1.1480(2) 0.41550(1) 0.0290(5) Uani 1 1 d DU . .
H35 H 0.6434 1.1149 0.4034 0.034 Uiso 1 1 calc R . .
C36 C 0.53700(1) 1.0520(2) 0.38800(1) 0.0310(4) Uani 1 1 d DU . .
H36 H 0.5266 0.9598 0.3539 0.037 Uiso 1 1 calc R . .
N4 N 0.57930(1) 1.50110(1) 0.53370(9) 0.0270(4) Uani 1 1 d DU . .
C38 C 0.52490(8) 1.51260(1) 0.57090(8) 0.0560(4) Uani 1 1 d U . .
H38A H 0.4726 1.5368 0.5315 0.084 Uiso 1 1 calc R . .
H38B H 0.5425 1.6036 0.6088 0.084 Uiso 1 1 calc R . .
H38C H 0.5258 1.4045 0.5955 0.084 Uiso 1 1 calc R . .
C39 C 0.59190(8) 1.65360(1) 0.49320(8) 0.0320(3) Uani 1 1 d DU . .
H39A H 0.6318 1.6261 0.4797 0.048 Uiso 1 1 calc R . .
H39B H 0.6077 1.7522 0.5270 0.048 Uiso 1 1 calc R . .
H39C H 0.5443 1.6796 0.4471 0.048 Uiso 1 1 calc R . .
C40 C 0.65580(8) 1.47040(8) 0.60440(8) 0.0330(3) Uani 1 1 d U . .
H40A H 0.6533 1.3652 0.6291 0.050 Uiso 1 1 calc R . .
H40B H 0.6672 1.5655 0.6396 0.050 Uiso 1 1 calc R . .
H40C H 0.6960 1.4609 0.5898 0.050 Uiso 1 1 calc R . .
O4W O 0.24100(5) 0.8446(2) 0.3757(4) 0.0360(2) Uani 1 1 d GU . .
H14W H 0.2443 0.7475 0.3980 0.053 Uiso 1 1 d GD . .
H24W H 0.1938 0.8616 0.3406 0.053 Uiso 1 1 d GD . .
O1W O -0.2437(7) 0.6958(8) -0.1744(8) 0.036(4) Uani 1 1 d GU . .
H11W H -0.2557 0.6156 -0.1520 0.053 Uiso 1 1 d GD . .
H21W H -0.2827 0.7630 -0.1986 0.053 Uiso 1 1 d GD . .
O3W O 0.6799(6) 1.8266(7) 0.3506(7) 0.036(4) Uani 1 1 d GU . .
H13W H 0.7200 1.7828 0.3888 0.053 Uiso 1 1 d GD . .
H23W H 0.6901 1.8488 0.3137 0.053 Uiso 1 1 d GD . .
O2W O 0.1919(1) 1.346(3) 0.3009(9) 0.036(7) Uani 1 1 d GU . .
H12W H 0.2361 1.3717 0.3394 0.053 Uiso 1 1 d GD . .
H22W H 0.1801 1.2416 0.3057 0.053 Uiso 1 1 d GD . .

loop_
_atom_site_aniso_label
_atom_site_aniso_U_11
_atom_site_aniso_U_22
_atom_site_aniso_U_33
_atom_site_aniso_U_23
_atom_site_aniso_U_13
_atom_site_aniso_U_12
I1 0.0557(12) 0.0489(11) 0.0614(12) -0.0067(12) 0.0324(11) -0.0073(11)
I2 0.0597(13) 0.0443(11) 0.0665(14) 0.0034(10) 0.0380(12) 0.0087(10)
I3 0.0448(11) 0.0434(10) 0.0622(12) -0.0065(11) 0.0231(10) -0.0079(11)
I4 0.0457(11) 0.0408(10) 0.0762(15) -0.0034(11) 0.0329(11) -0.0107(10)
O1 0.067(6) 0.064(6) 0.072(6) -0.013(4) 0.038(5) -0.015(4)
O2 0.043(5) 0.049(5) 0.059(5) -0.017(4) 0.032(4) -0.011(4)
C7 0.037(6) 0.026(6) 0.041(7) -0.002(4) 0.013(5) -0.010(4)
C1 0.029(6) 0.031(7) 0.033(7) 0.002(4) 0.018(5) 0.000(4)
C2 0.021(5) 0.021(5) 0.017(5) -0.004(4) 0.012(4) 0.003(4)
C3 0.028(6) 0.029(6) 0.032(6) -0.005(4) 0.011(4) -0.007(4)
C4 0.033(7) 0.037(7) 0.043(7) -0.002(4) 0.019(5) -0.001(4)
C5 0.040(7) 0.045(8) 0.051(7) -0.009(5) 0.027(5) 0.003(5)
C6 0.062(8) 0.048(7) 0.056(8) -0.008(5) 0.024(5) 0.002(5)
N1 0.035(6) 0.029(6) 0.036(6) -0.012(4) 0.017(4) -0.004(4)
C8 0.053(5) 0.067(6) 0.062(6) -0.023(5) 0.037(5) -0.013(4)
C9 0.031(4) 0.033(5) 0.019(4) 0.003(4) 0.001(4) 0.003(4)
C10 0.051(5) 0.029(5) 0.038(5) 0.007(4) 0.015(4) -0.001(4)
O11 0.065(6) 0.060(6) 0.068(6) 0.011(4) 0.036(4) 0.016(4)
O12 0.044(5) 0.032(5) 0.057(5) 0.020(4) 0.023(4) 0.012(4)
C17 0.056(7) 0.051(8) 0.047(8) -0.001(5) 0.025(5) -0.006(5)
C11 0.033(6) 0.030(6) 0.026(6) -0.001(4) 0.015(5) -0.001(4)
C12 0.042(7) 0.041(8) 0.038(7) 0.001(5) 0.019(5) -0.005(5)
C13 0.037(7) 0.023(6) 0.024(6) -0.002(4) 0.014(5) 0.002(4)
C14 0.040(7) 0.046(8) 0.046(7) 0.007(5) 0.022(5) -0.004(5)
C15 0.055(8) 0.056(8) 0.056(8) 0.000(5) 0.028(5) -0.002(5)
C16 0.048(7) 0.031(6) 0.027(6) 0.000(4) 0.014(5) -0.003(4)
N2 0.041(6) 0.035(7) 0.042(6) -0.003(4) 0.016(5) -0.001(4)
C18 0.040(5) 0.045(6) 0.050(6) 0.007(4) 0.028(4) 0.003(4)
C19 0.040(5) 0.045(6) 0.050(6) 0.007(4) 0.028(4) 0.003(4)
C20 0.040(5) 0.045(6) 0.050(6) 0.007(4) 0.028(4) 0.003(4)
O21 0.039(5) 0.037(5) 0.047(5) -0.019(4) 0.025(4) -0.012(3)
O22 0.052(5) 0.056(5) 0.072(6) -0.008(4) 0.034(4) -0.003(4)
C27 0.035(6) 0.030(6) 0.024(6) 0.000(4) 0.014(4) 0.009(4)
C21 0.026(6) 0.020(6) 0.023(6) 0.002(4) 0.007(4) -0.001(4)
C22 0.039(7) 0.044(7) 0.040(7) 0.001(5) 0.020(5) 0.005(5)
C23 0.018(5) 0.024(6) 0.027(5) -0.003(4) 0.015(4) 0.002(4)
C24 0.035(7) 0.036(7) 0.037(7) -0.002(4) 0.018(5) -0.001(4)
C25 0.036(7) 0.035(7) 0.042(7) -0.004(4) 0.026(5) 0.008(4)
C26 0.020(5) 0.011(5) 0.012(5) -0.001(3) 0.003(4) -0.003(4)
N3 0.026(5) 0.035(6) 0.032(6) -0.008(4) 0.018(4) -0.009(4)
C28 0.040(5) 0.045(6) 0.050(6) 0.007(4) 0.028(4) 0.003(4)
C29 0.040(5) 0.045(6) 0.050(6) 0.007(4) 0.028(4) 0.003(4)
C30 0.040(5) 0.045(6) 0.050(6) 0.007(4) 0.028(4) 0.003(4)
O31 0.046(5) 0.046(5) 0.053(5) -0.014(4) 0.028(4) -0.021(4)
O32 0.072(6) 0.056(6) 0.075(6) -0.023(4) 0.029(5) -0.014(4)
C37 0.039(6) 0.034(6) 0.022(6) 0.008(4) 0.012(4) -0.003(4)
C31 0.029(6) 0.026(6) 0.030(6) 0.006(4) 0.010(4) -0.005(4)
C32 0.030(6) 0.025(6) 0.025(6) -0.001(4) 0.012(5) 0.000(4)
C33 0.030(6) 0.025(7) 0.030(6) 0.000(4) 0.010(5) 0.006(4)
C34 0.029(6) 0.034(6) 0.030(6) -0.001(4) 0.017(5) -0.006(4)
C35 0.029(6) 0.031(6) 0.032(6) -0.002(4) 0.020(4) 0.005(4)
C36 0.040(6) 0.029(6) 0.024(6) 0.006(4) 0.016(5) 0.009(4)
N4 0.029(6) 0.024(6) 0.027(5) -0.006(4) 0.013(4) -0.004(4)
C38 0.059(6) 0.062(6) 0.056(6) -0.022(5) 0.035(5) -0.007(5)
C39 0.038(5) 0.022(5) 0.036(5) -0.002(4) 0.018(4) -0.002(4)
C40 0.031(5) 0.025(5) 0.027(5) -0.008(4) 0.001(4) 0.000(4)
O4W 0.024(4) 0.037(4) 0.042(4) 0.007(3) 0.013(3) -0.009(3)
O1W 0.024(4) 0.037(4) 0.042(4) 0.007(3) 0.013(3) -0.009(3)
O3W 0.024(4) 0.037(4) 0.042(4) 0.007(3) 0.013(3) -0.009(3)
O2W 0.024(4) 0.037(4) 0.042(4) 0.007(3) 0.013(3) -0.009(3)

loop_
_atom_type_symbol
_atom_type_description
_atom_type_scat_dispersion_real
_atom_type_scat_dispersion_imag
_atom_type_scat_source
C C 0.0033 0.0016 'International Tables Vol C Tables 4.2.6.8 and 6.1.1.4'
H H 0.0000 0.0000 'International Tables Vol C Tables 4.2.6.8 and 6.1.1.4'
N N 0.0061 0.0033 'International Tables Vol C Tables 4.2.6.8 and 6.1.1.4'
O O 0.0106 0.0060 'International Tables Vol C Tables 4.2.6.8 and 6.1.1.4'
I I -0.4742 1.8119 'International Tables Vol C Tables 4.2.6.8 and 6.1.1.4'

loop_
_geom_angle_atom_site_label_1
_geom_angle_atom_site_label_2
_geom_angle_atom_site_label_3
_geom_angle
_geom_angle_site_symmetry_1
_geom_angle_site_symmetry_3
C7 O1 H1 109.4 . .
O2 C7 O1 128.7(6) . .
O2 C7 C1 121.4(15) . .
O1 C7 C1 110.0(14) . .
C7 C1 C6 127.9(18) . .
C7 C1 C2 116.1(14) . .
C6 C1 C2 116.0(17) . .
C1 C2 C3 113.6(15) . .
C1 C2 H2 123.2 . .
C3 C2 H2 123.2 . .
C4 C3 C2 119.90(18) . .
C4 C3 N1 131.00(16) . .
C2 C3 N1 108.99(12) . .
C5 C4 C3 127.66(12) . .
C5 C4 H4 116.1 . .
C3 C4 H4 116.1 . .
C6 C5 C4 115.0(19) . .
C6 C5 H5 122.5 . .
C4 C5 H5 122.5 . .
C5 C6 C1 127.44(15) . .
C5 C6 H6 116.4 . .
C1 C6 H6 116.3 . .
C10 N1 C8 117.34(11) . .
C10 N1 C3 103.94(7) . .
C8 N1 C3 119.48(11) . .
C10 N1 C9 105.59(7) . .
C8 N1 C9 105.66(7) . .
C3 N1 C9 103.19(9) . .
N1 C8 H8A 109.5 . .
N1 C8 H8B 109.5 . .
H8A C8 H8B 109.5 . .
N1 C8 H8C 109.5 . .
H8A C8 H8C 109.5 . .
H8B C8 H8C 109.5 . .
N1 C9 H9A 109.5 . .
N1 C9 H9B 109.5 . .
H9A C9 H9B 109.5 . .
N1 C9 H9C 109.5 . .
H9A C9 H9C 109.5 . .
H9B C9 H9C 109.5 . .
N1 C10 H10A 109.5 . .
N1 C10 H10B 109.5 . .
H10A C10 H10B 109.5 . .
N1 C10 H10C 109.5 . .
H10A C10 H10C 109.5 . .
H10B C10 H10C 109.5 . .
C17 O11 H11 109.6 . .
O12 C17 O11 122.08(11) . .
O12 C17 C11 122.8(17) . .
O11 C17 C11 108.7(15) . .
C16 C11 C12 113.9(18) . .
C16 C11 C17 118.2(17) . .
C12 C11 C17 127.5(17) . .
C13 C12 C11 121.9(19) . .
C13 C12 H12 119.1 . .
C11 C12 H12 119.0 . .
C12 C13 C14 120.85(16) . .
C12 C13 N2 118.7(18) . .
C14 C13 N2 120.4(19) . .
C15 C14 C13 118.93(13) . .
C15 C14 H14 120.6 . .
C13 C14 H14 120.5 . .
C16 C15 C14 119.23(9) . .
C16 C15 H15 120.4 . .
C14 C15 H15 120.4 . .
C15 C16 C11 124.48(19) . .
C15 C16 H16 117.8 . .
C11 C16 H16 117.8 . .
C19 N2 C20 109.52(11) . .
C19 N2 C13 116.9(16) . .
C20 N2 C13 111.10(7) . .
C19 N2 C18 110.68(7) . .
C20 N2 C18 89.4(13) . .
C13 N2 C18 115.9(16) . .
N2 C18 H18A 109.5 . .
N2 C18 H18B 109.4 . .
H18A C18 H18B 109.5 . .
N2 C18 H18C 109.5 . .
H18A C18 H18C 109.5 . .
H18B C18 H18C 109.5 . .
N2 C19 H19A 109.5 . .
N2 C19 H19B 109.5 . .
H19A C19 H19B 109.5 . .
N2 C19 H19C 109.4 . .
H19A C19 H19C 109.5 . .
H19B C19 H19C 109.5 . .
N2 C20 H20A 109.3 . .
N2 C20 H20B 109.5 . .
H20A C20 H20B 109.5 . .
N2 C20 H20C 109.6 . .
H20A C20 H20C 109.5 . .
H20B C20 H20C 109.5 . .
C27 O21 H21 109.5 . .
O22 C27 O21 116.0(13) . .
O22 C27 C21 127.5(13) . .
O21 C27 C21 116.5(12) . .
C22 C21 C26 120.9(17) . .
C22 C21 C27 120.2(16) . .
C26 C21 C27 118.9(15) . .
C21 C22 C23 127.60(10) . .
C21 C22 H22 116.1 . .
C23 C22 H22 116.1 . .
C22 C23 C24 118.38(14) . .
C22 C23 N3 131.42(16) . .
C24 C23 N3 110.06(13) . .
C23 C24 C25 113.0(16) . .
C23 C24 H24 123.5 . .
C25 C24 H24 123.5 . .
C24 C25 C26 124.33(7) . .
C24 C25 H25 117.8 . .
C26 C25 H25 117.8 . .
C21 C26 C25 115.5(15) . .
C21 C26 H26 122.3 . .
C25 C26 H26 122.2 . .
C29 N3 C23 123.31(11) . .
C29 N3 C28 104.12(7) . .
C23 N3 C28 107.29(11) . .
C29 N3 C30 110.21(12) . .
C23 N3 C30 108.72(8) . .
C28 N3 C30 100.68(9) . .
N3 C28 H28A 109.5 . .
N3 C28 H28B 109.5 . .
H28A C28 H28B 109.5 . .
N3 C28 H28C 109.5 . .
H28A C28 H28C 109.5 . .
H28B C28 H28C 109.5 . .
N3 C29 H29A 109.5 . .
N3 C29 H29B 109.5 . .
H29A C29 H29B 109.5 . .
N3 C29 H29C 109.4 . .
H29A C29 H29C 109.5 . .
H29B C29 H29C 109.5 . .
N3 C30 H30A 109.4 . .
N3 C30 H30B 109.5 . .
H30A C30 H30B 109.5 . .
N3 C30 H30C 109.5 . .
H30A C30 H30C 109.5 . .
H30B C30 H30C 109.5 . .
C37 O31 H31 109.4 . .
O32 C37 O31 116.2(14) . .
O32 C37 C31 124.5(13) . .
O31 C37 C31 114.4(13) . .
C32 C31 C36 126.04(11) . .
C32 C31 C37 116.83(6) . .
C36 C31 C37 116.9(16) . .
C31 C32 C33 117.1(17) . .
C31 C32 H32 121.5 . .
C33 C32 H32 121.4 . .
C34 C33 C32 121.28(16) . .
C34 C33 N4 113.7(18) . .
C32 C33 N4 125.06(7) . .
C33 C34 C35 119.0(17) . .
C33 C34 H34 120.6 . .
C35 C34 H34 120.4 . .
C34 C35 C36 120.60(6) . .
C34 C35 H35 119.7 . .
C36 C35 H35 119.7 . .
C35 C36 C31 115.8(17) . .
C35 C36 H36 122.1 . .
C31 C36 H36 122.1 . .
C38 N4 C39 121.7(12) . .
C38 N4 C33 110.01(16) . .
C39 N4 C33 110.0(14) . .
C38 N4 C40 100.2(13) . .
C39 N4 C40 105.7(13) . .
C33 N4 C40 107.8(14) . .
N4 C38 H38A 109.4 . .
N4 C38 H38B 109.5 . .
H38A C38 H38B 109.5 . .
N4 C38 H38C 109.5 . .
H38A C38 H38C 109.5 . .
H38B C38 H38C 109.5 . .
N4 C39 H39A 109.6 . .
N4 C39 H39B 109.4 . .
H39A C39 H39B 109.5 . .
N4 C39 H39C 109.4 . .
H39A C39 H39C 109.5 . .
H39B C39 H39C 109.5 . .
N4 C40 H40A 109.4 . .
N4 C40 H40B 109.4 . .
H40A C40 H40B 109.5 . .
N4 C40 H40C 109.6 . .
H40A C40 H40C 109.5 . .
H40B C40 H40C 109.5 . .
H14W O4W H24W 109.5 . .
H11W O1W H21W 109.6 . .
H13W O3W H23W 109.6 . .
H12W O2W H22W 109.4 . .

loop_
_geom_bond_atom_site_label_1
_geom_bond_atom_site_label_2
_geom_bond_distance
_geom_bond_site_symmetry_2
O1 C7 1.357(14) .
O1 H1 0.8200 .
O2 C7 1.1771(19) .
C7 C1 1.5746(14) .
C1 C6 1.360(2) .
C1 C2 1.464(2) .
C2 C3 1.517(3) .
C2 H2 0.9300 .
C3 C4 1.224(2) .
C3 N1 1.540(2) .
C4 C5 1.349(19) .
C4 H4 0.9300 .
C5 C6 1.321(13) .
C5 H5 0.9300 .
C6 H6 0.9300 .
N1 C10 1.5133(14) .
N1 C8 1.4049(15) .
N1 C9 1.5929(10) .
C8 H8A 0.9600 .
C8 H8B 0.9600 .
C8 H8C 0.9600 .
C9 H9A 0.9600 .
C9 H9B 0.9600 .
C9 H9C 0.9600 .
C10 H10A 0.9600 .
C10 H10B 0.9600 .
C10 H10C 0.9600 .
O11 C17 1.3608(17) .
O11 H11 0.8200 .
O12 C17 1.2070(16) .
C17 C11 1.3871(18) .
C11 C16 1.4030(13) .
C11 C12 1.406(3) .
C12 C13 1.367(2) .
C12 H12 0.9300 .
C13 C14 1.4073(9) .
C13 N2 1.510(2) .
C14 C15 1.343(3) .
C14 H14 0.9300 .
C15 C16 1.380(2) .
C15 H15 0.9300 .
C16 H16 0.9300 .
N2 C19 1.520(3) .
N2 C20 1.470(2) .
N2 C18 1.4353(16) .
C18 H18A 0.9600 .
C18 H18B 0.9600 .
C18 H18C 0.9600 .
C19 H19A 0.9600 .
C19 H19B 0.9600 .
C19 H19C 0.9600 .
C20 H20A 0.9600 .
C20 H20B 0.9600 .
C20 H20C 0.9600 .
O21 C27 1.337(7) .
O21 H21 0.8200 .
O22 C27 1.243(7) .
C27 C21 1.400(2) .
C21 C22 1.285(2) .
C21 C26 1.410(2) .
C22 C23 1.273(2) .
C22 H22 0.9300 .
C23 C24 1.536(2) .
C23 N3 1.508(2) .
C24 C25 1.38(2) .
C24 H24 0.9300 .
C25 C26 1.420(16) .
C25 H25 0.9300 .
C26 H26 0.9300 .
N3 C29 1.3543(17) .
N3 C28 1.5948(17) .
N3 C30 1.5450(15) .
C28 H28A 0.9600 .
C28 H28B 0.9600 .
C28 H28C 0.9600 .
C29 H29A 0.9600 .
C29 H29B 0.9600 .
C29 H29C 0.9600 .
C30 H30A 0.9600 .
C30 H30B 0.9600 .
C30 H30C 0.9600 .
O31 C37 1.335(7) .
O31 H31 0.8200 .
O32 C37 1.239(7) .
C37 C31 1.560(2) .
C31 C32 1.384(2) .
C31 C36 1.3772(8) .
C32 C33 1.3817(16) .
C32 H32 0.9300 .
C33 C34 1.3719(8) .
C33 N4 1.500(2) .
C34 C35 1.460(2) .
C34 H34 0.9300 .
C35 C36 1.3818(12) .
C35 H35 0.9300 .
C36 H36 0.9300 .
N4 C38 1.555(2) .
N4 C39 1.507(18) .
N4 C40 1.496(2) .
C38 H38A 0.9600 .
C38 H38B 0.9600 .
C38 H38C 0.9600 .
C39 H39A 0.9600 .
C39 H39B 0.9600 .
C39 H39C 0.9600 .
C40 H40A 0.9600 .
C40 H40B 0.9600 .
C40 H40C 0.9600 .
O4W H14W 0.8558 .
O4W H24W 0.8573 .
O1W H11W 0.8561 .
O1W H21W 0.8546 .
O3W H13W 0.8557 .
O3W H23W 0.8567 .
O2W H12W 0.8563 .
O2W H22W 0.8554 .

loop_
_geom_torsion_atom_site_label_1
_geom_torsion_atom_site_label_2
_geom_torsion_atom_site_label_3
_geom_torsion_atom_site_label_4
_geom_torsion
_geom_torsion_site_symmetry_1
_geom_torsion_site_symmetry_2
_geom_torsion_site_symmetry_3
_geom_torsion_site_symmetry_4
O2 C7 C1 C6 177.30(17) . . . .
O1 C7 C1 C6 -5.0(3) . . . .
O2 C7 C1 C2 -3.4(2) . . . .
O1 C7 C1 C2 174.6(15) . . . .
C7 C1 C2 C3 179.78(10) . . . .
C6 C1 C2 C3 -0.79(17) . . . .
C1 C2 C3 C4 0.25(19) . . . .
C1 C2 C3 N1 -176.39(11) . . . .
C2 C3 C4 C5 5.0(2) . . . .
N1 C3 C4 C5 -179.23(13) . . . .
C3 C4 C5 C6 -9.0(3) . . . .
C4 C5 C6 C1 8.32(18) . . . .
C7 C1 C6 C5 175.54(10) . . . .
C2 C1 C6 C5 -3.81(17) . . . .
C4 C3 N1 C10 63.20(18) . . . .
C2 C3 N1 C10 -120.67(11) . . . .
C4 C3 N1 C8 -163.65(15) . . . .
C2 C3 N1 C8 12.48(15) . . . .
C4 C3 N1 C9 -47.0(3) . . . .
C2 C3 N1 C9 129.29(10) . . . .
O12 C17 C11 C16 24.0(3) . . . .
O11 C17 C11 C16 175.71(14) . . . .
O12 C17 C11 C12 -164.0(2) . . . .
O11 C17 C11 C12 -12.0(3) . . . .
C16 C11 C12 C13 -2.5(3) . . . .
C17 C11 C12 C13 -175.0(2) . . . .
C11 C12 C13 C14 8.0(3) . . . .
C11 C12 C13 N2 -174.58(15) . . . .
C12 C13 C14 C15 -5.6(2) . . . .
N2 C13 C14 C15 177.0(2) . . . .
C13 C14 C15 C16 -2.20(19) . . . .
C14 C15 C16 C11 8.0(3) . . . .
C12 C11 C16 C15 -5.7(2) . . . .
C17 C11 C16 C15 167.55(12) . . . .
C12 C13 N2 C19 121.40(13) . . . .
C14 C13 N2 C19 -61.27(15) . . . .
C12 C13 N2 C20 -112.0(2) . . . .
C14 C13 N2 C20 65.42(12) . . . .
C12 C13 N2 C18 -12.0(3) . . . .
C14 C13 N2 C18 165.39(11) . . . .
O22 C27 C21 C22 -12.6(3) . . . .
O21 C27 C21 C22 169.98(13) . . . .
O22 C27 C21 C26 168.42(19) . . . .
O21 C27 C21 C26 -9.0(2) . . . .
C26 C21 C22 C23 -2.0(3) . . . .
C27 C21 C22 C23 179.31(18) . . . .
C21 C22 C23 C24 -2.0(3) . . . .
C21 C22 C23 N3 -177.06(13) . . . .
C22 C23 C24 C25 4.65(19) . . . .
N3 C23 C24 C25 -179.19(10) . . . .
C23 C24 C25 C26 -4.23(16) . . . .
C22 C21 C26 C25 2.26(16) . . . .
C27 C21 C26 C25 -178.80(15) . . . .
C24 C25 C26 C21 1.0(3) . . . .
C22 C23 N3 C29 -165.61(14) . . . .
C24 C23 N3 C29 19.0(2) . . . .
C22 C23 N3 C28 -44.9(2) . . . .
C24 C23 N3 C28 139.59(11) . . . .
C22 C23 N3 C30 63.16(19) . . . .
C24 C23 N3 C30 -112.30(11) . . . .
O32 C37 C31 C32 177.87(13) . . . .
O31 C37 C31 C32 23.79(17) . . . .
O32 C37 C31 C36 -8.48(19) . . . .
O31 C37 C31 C36 -162.56(12) . . . .
C36 C31 C32 C33 1.0(3) . . . .
C37 C31 C32 C33 174.16(11) . . . .
C31 C32 C33 C34 -3.82(17) . . . .
C31 C32 C33 N4 179.08(12) . . . .
C32 C33 C34 C35 1.66(18) . . . .
N4 C33 C34 C35 179.07(11) . . . .
C33 C34 C35 C36 3.36(16) . . . .
C34 C35 C36 C31 -5.70(15) . . . .
C32 C31 C36 C35 3.58(18) . . . .
C37 C31 C36 C35 -169.41(10) . . . .
C34 C33 N4 C38 -165.73(11) . . . .
C32 C33 N4 C38 11.56(17) . . . .
C34 C33 N4 C39 57.53(15) . . . .
C32 C33 N4 C39 -125.17(13) . . . .
C34 C33 N4 C40 -57.42(15) . . . .
C32 C33 N4 C40 119.88(13) . . . .
